data_8104720
loop_
_publ_author_name
'Xiong, Ying'
'An, Ya'

_publ_section_title
;
 Crystal structure of N&#x2032;,
 N&#x2034;-((propane-2,2-diylbis(1H-pyrrole-5,2-diyl))bis
 (methaneylylidene))di(picolinohydrazide) -- water -- methanol (1/1/1),
 C25H24N8O2&#x00B7;H2O&#x00B7;CH3OH
;
_journal_issue 4
_journal_name_full 'Zeitschrift f\"ur Kristallographie - New Crystal Structures'
_journal_page_first 811
_journal_page_last 813
_journal_paper_doi 10.1515/ncrs-2021-0083
_journal_volume 236
_journal_year 2021
_chemical_formula_moiety 'H2 O, C25 H24 N8 O2, C H4 O'
_chemical_formula_sum 'C26 H30 N8 O4'
_chemical_formula_weight 518.58
_space_group_crystal_system triclinic
_space_group_IT_number 2
_space_group_name_Hall '-P 1'
_space_group_name_H-M_alt 'P -1'
_atom_sites_solution_hydrogens mixed
_atom_sites_solution_primary dual
_cell_angle_alpha 99.439(3)
_cell_angle_beta 102.525(3)
_cell_angle_gamma 95.309(3)
_cell_formula_units_Z 2
_cell_length_a 8.0277(6)
_cell_length_b 11.1460(10)
_cell_length_c 15.8921(13)
_cell_measurement_reflns_used 9970
_cell_measurement_temperature 273.15
_cell_measurement_theta_max 31.62
_cell_measurement_theta_min 2.50
_cell_volume 1357.2(2)
_computing_cell_refinement 'SAINT V8.38A (Bruker, 2018)'
_computing_data_collection 'APEX2 (Brucker, 2012)[2]'
_computing_data_reduction 'SAINT V8.38A (Bruker, 2018)'
_computing_molecular_graphics 'Diamond 4.0[4]'
_computing_publication_material 'Olex2 1.3-alpha (Dolomanov et al., 2009)[1]'
_computing_structure_refinement 'SHELXL 2018/3 (Sheldrick, 2015)[3]'
_computing_structure_solution 'SHELXT 2018/2 (Sheldrick, 2018)'
_diffrn_ambient_temperature 273.15
_diffrn_measured_fraction_theta_full 0.986
_diffrn_measured_fraction_theta_max 0.986
_diffrn_measurement_device_type 'CCD area detector'
_diffrn_measurement_method 'phi and omega scans'
_diffrn_radiation_type MoK\a
_diffrn_radiation_wavelength 0.71073
_diffrn_reflns_av_R_equivalents 0.0573
_diffrn_reflns_av_unetI/netI 0.0364
_diffrn_reflns_Laue_measured_fraction_full 0.986
_diffrn_reflns_Laue_measured_fraction_max 0.986
_diffrn_reflns_limit_h_max 9
_diffrn_reflns_limit_h_min -9
_diffrn_reflns_limit_k_max 13
_diffrn_reflns_limit_k_min -13
_diffrn_reflns_limit_l_max 18
_diffrn_reflns_limit_l_min -18
_diffrn_reflns_number 27672
_diffrn_reflns_point_group_measured_fraction_full 0.986
_diffrn_reflns_point_group_measured_fraction_max 0.986
_diffrn_reflns_theta_full 24.999
_diffrn_reflns_theta_max 24.999
_diffrn_reflns_theta_min 2.622
_diffrn_source_current 1.4
_diffrn_source_power 0.07
_diffrn_source_voltage 50.0
_diffrn_standards_number 0
_exptl_absorpt_coefficient_mu 0.089
_exptl_absorpt_correction_T_max 0.7467
_exptl_absorpt_correction_T_min 0.6623
_exptl_absorpt_correction_type multi-scan
_exptl_crystal_colour yellow
_exptl_crystal_colour_primary yellow
_exptl_crystal_density_diffrn 1.269
_exptl_crystal_density_method 'not measured'
_exptl_crystal_description block
_exptl_crystal_F_000 548
_exptl_crystal_size_max 0.25
_exptl_crystal_size_mid 0.22
_exptl_crystal_size_min 0.2
_refine_diff_density_max 0.172
_refine_diff_density_min -0.166
_refine_diff_density_rms 0.029
_refine_ls_extinction_coef .
_refine_ls_extinction_method none
_refine_ls_goodness_of_fit_ref 1.066
_refine_ls_hydrogen_treatment constr
_refine_ls_matrix_type full
_refine_ls_number_parameters 350
_refine_ls_number_reflns 4718
_refine_ls_number_restraints 0
_refine_ls_restrained_S_all 1.066
_refine_ls_R_factor_all 0.0610
_refine_ls_R_factor_gt 0.0442
_refine_ls_shift/su_max 0.005
_refine_ls_shift/su_mean 0.000
_refine_ls_structure_factor_coef Fsqd
_refine_ls_weighting_details 'w=1/[\s^2^(Fo^2^)+(0.0512P)^2^+0.3050P] where P=(Fo^2^+2Fc^2^)/3'
_refine_ls_weighting_scheme calc
_refine_ls_wR_factor_gt 0.1090
_refine_ls_wR_factor_ref 0.1167
_reflns_Friedel_coverage 0.000
_reflns_Friedel_fraction_full .
_reflns_Friedel_fraction_max .
_reflns_number_gt 3694
_reflns_number_total 4718
_reflns_threshold_expression 'I > 2\s(I)'
_cod_data_source_file suppl_j_ncrs-2021-0083_suppl.cif
_cod_data_source_block 1
_cod_original_cell_volume 1357.17(19)
_cod_database_code 8104720
_shelx_space_group_comment
;
The symmetry employed for this shelxl refinement is uniquely defined
by the following loop, which should always be used as a source of
symmetry information in preference to the above space-group names.
They are only intended as comments.
;
_shelx_estimated_absorpt_t_max 0.982
_shelx_estimated_absorpt_t_min 0.978
_olex2_refinement_description
;
1. Fixed Uiso
 At 1.2 times of:
  All C(H) groups, All N(H) groups
 At 1.5 times of:
  All C(H,H,H) groups, All O(H) groups, All O(H,H) groups
2.a Free rotating group:
 O1W(H1WA,H1WB)
2.b Aromatic/amide H refined with riding coordinates:
 N4(H4), N5(H5), N2(H2), N7(H7), C10(H10), C9(H9), C7(H7A), C19(H19), C16(H16),
  C17(H17), C22(H22), C4(H4A), C23(H23), C24(H24), C3(H3), C1(H1), C2(H2A),
 C25(H25)
2.c Idealised Me refined as rotating group:
 C13(H13A,H13B,H13C), C14(H14A,H14B,H14C), C26(H26A,H26B,H26C)
2.d Idealised tetrahedral OH refined as rotating group:
 O3(H3A)
;

loop_
_space_group_symop_operation_xyz
'x, y, z'
'-x, -y, -z'

loop_
_atom_site_label
_atom_site_type_symbol
_atom_site_fract_x
_atom_site_fract_y
_atom_site_fract_z
_atom_site_U_iso_or_equiv
_atom_site_adp_type
_atom_site_occupancy
_atom_site_site_symmetry_order
_atom_site_calc_flag
_atom_site_refinement_flags_posn
_atom_site_refinement_flags_adp
_atom_site_refinement_flags_occupancy
_atom_site_disorder_assembly
_atom_site_disorder_group
C1 C -0.3223(3) 0.6131(2) 0.57337(17) 0.0812(7) Uani 1 1 d . . . . .
H1 H -0.432585 0.598585 0.582223 0.097 Uiso 1 1 calc R U . . .
C2 C -0.2994(4) 0.6753(2) 0.50789(17) 0.0870(8) Uani 1 1 d . . . . .
H2A H -0.392308 0.703307 0.474251 0.104 Uiso 1 1 calc R U . . .
C3 C -0.1394(4) 0.6954(2) 0.49278(16) 0.0805(7) Uani 1 1 d . . . . .
H3 H -0.121949 0.735910 0.448088 0.097 Uiso 1 1 calc R U . . .
C4 C -0.0033(3) 0.65448(18) 0.54501(14) 0.0650(5) Uani 1 1 d . . . . .
H4A H 0.107478 0.666866 0.536441 0.078 Uiso 1 1 calc R U . . .
C5 C -0.0369(2) 0.59478(16) 0.61019(12) 0.0519(5) Uani 1 1 d . . . . .
C6 C 0.1080(2) 0.55119(16) 0.66892(12) 0.0493(4) Uani 1 1 d . . . . .
C7 C 0.1355(2) 0.35526(15) 0.81879(11) 0.0416(4) Uani 1 1 d . . . . .
H7A H 0.018247 0.334628 0.813312 0.050 Uiso 1 1 calc R U . . .
C8 C 0.25676(19) 0.30442(14) 0.87897(10) 0.0376(4) Uani 1 1 d . . . . .
C9 C 0.2287(2) 0.22280(16) 0.93163(11) 0.0431(4) Uani 1 1 d . . . . .
H9 H 0.121957 0.189063 0.936981 0.052 Uiso 1 1 calc R U . . .
C10 C 0.3893(2) 0.19919(15) 0.97598(10) 0.0410(4) Uani 1 1 d . . . . .
H10 H 0.408044 0.146643 1.015902 0.049 Uiso 1 1 calc R U . . .
C11 C 0.51403(19) 0.26690(14) 0.95040(9) 0.0349(3) Uani 1 1 d . . . . .
C12 C 0.70818(19) 0.27080(15) 0.97600(10) 0.0391(4) Uani 1 1 d . . . . .
C13 C 0.7997(2) 0.38913(16) 0.96031(13) 0.0508(4) Uani 1 1 d . . . . .
H13A H 0.767419 0.392961 0.899100 0.076 Uiso 1 1 calc R U . . .
H13B H 0.922039 0.389835 0.977879 0.076 Uiso 1 1 calc R U . . .
H13C H 0.766926 0.458697 0.994125 0.076 Uiso 1 1 calc R U . . .
C14 C 0.7629(2) 0.2662(2) 1.07434(11) 0.0590(5) Uani 1 1 d . . . . .
H14A H 0.727920 0.334863 1.107982 0.088 Uiso 1 1 calc R U . . .
H14B H 0.885716 0.269435 1.091475 0.088 Uiso 1 1 calc R U . . .
H14C H 0.709075 0.191271 1.084866 0.088 Uiso 1 1 calc R U . . .
C15 C 0.75727(18) 0.15935(14) 0.92312(10) 0.0360(4) Uani 1 1 d . . . . .
C16 C 0.8068(2) 0.05243(15) 0.94682(11) 0.0433(4) Uani 1 1 d . . . . .
H16 H 0.821561 0.033854 1.002701 0.052 Uiso 1 1 calc R U . . .
C17 C 0.8311(2) -0.02357(15) 0.87245(11) 0.0465(4) Uani 1 1 d . . . . .
H17 H 0.864545 -0.101516 0.869927 0.056 Uiso 1 1 calc R U . . .
C18 C 0.7965(2) 0.03797(15) 0.80373(11) 0.0411(4) Uani 1 1 d . . . . .
C19 C 0.7966(2) 0.00139(16) 0.71296(11) 0.0478(4) Uani 1 1 d . . . . .
H19 H 0.825804 -0.075026 0.692550 0.057 Uiso 1 1 calc R U . . .
C20 C 0.7046(2) 0.11228(16) 0.51743(11) 0.0473(4) Uani 1 1 d . . . . .
C21 C 0.6942(2) 0.06105(16) 0.42340(11) 0.0474(4) Uani 1 1 d . . . . .
C22 C 0.6441(3) 0.12944(18) 0.36020(12) 0.0551(5) Uani 1 1 d . . . . .
H22 H 0.614239 0.207428 0.375127 0.066 Uiso 1 1 calc R U . . .
C23 C 0.6390(3) 0.0801(2) 0.27423(13) 0.0650(5) Uani 1 1 d . . . . .
H23 H 0.607660 0.124994 0.230204 0.078 Uiso 1 1 calc R U . . .
C24 C 0.6801(3) -0.0344(2) 0.25461(14) 0.0783(7) Uani 1 1 d . . . . .
H24 H 0.677467 -0.069721 0.197029 0.094 Uiso 1 1 calc R U . . .
C25 C 0.7258(4) -0.0974(2) 0.32167(15) 0.1008(10) Uani 1 1 d . . . . .
H25 H 0.752298 -0.176568 0.307521 0.121 Uiso 1 1 calc R U . . .
C26 C 0.6456(3) 0.6318(2) 0.81117(16) 0.0762(6) Uani 1 1 d . . . . .
H26A H 0.624151 0.675524 0.763499 0.114 Uiso 1 1 calc R U . . .
H26B H 0.765507 0.622303 0.826092 0.114 Uiso 1 1 calc R U . . .
H26C H 0.615022 0.676891 0.861188 0.114 Uiso 1 1 calc R U . . .
N1 N -0.1930(2) 0.57254(16) 0.62493(12) 0.0649(5) Uani 1 1 d . . . . .
N2 N 0.05951(18) 0.47236(13) 0.71707(10) 0.0492(4) Uani 1 1 d . . . . .
H2 H -0.047667 0.449901 0.713333 0.059 Uiso 1 1 calc R U . . .
N3 N 0.18594(17) 0.42816(13) 0.77277(9) 0.0451(3) Uani 1 1 d . . . . .
N4 N 0.43204(16) 0.33079(12) 0.89104(8) 0.0368(3) Uani 1 1 d . . . . .
H4 H 0.482456 0.380037 0.865151 0.044 Uiso 1 1 calc R U . . .
N5 N 0.75206(16) 0.14919(12) 0.83572(8) 0.0370(3) Uani 1 1 d . . . . .
H5 H 0.724848 0.204515 0.805237 0.044 Uiso 1 1 calc R U . . .
N6 N 0.7561(2) 0.07492(13) 0.66045(9) 0.0488(4) Uani 1 1 d . . . . .
N7 N 0.7501(2) 0.03581(14) 0.57327(9) 0.0543(4) Uani 1 1 d . . . . .
H7 H 0.774863 -0.035731 0.554743 0.065 Uiso 1 1 calc R U . . .
N8 N 0.7347(3) -0.05211(16) 0.40564(11) 0.0768(6) Uani 1 1 d . . . . .
O1W O 0.71898(17) 0.33384(12) 0.72441(8) 0.0531(3) Uani 1 1 d G . . . .
H1WA H 0.649063 0.386600 0.724802 0.080 Uiso 1 1 d G U . . .
H1WB H 0.691171 0.292739 0.672263 0.080 Uiso 1 1 d G U . . .
O2 O 0.6743(2) 0.21661(12) 0.54120(8) 0.0643(4) Uani 1 1 d . . . . .
O3 O 0.54674(16) 0.51597(12) 0.78598(10) 0.0624(4) Uani 1 1 d . . . . .
H3A H 0.448551 0.522758 0.760659 0.094 Uiso 1 1 calc R U . . .
O4 O 0.25921(17) 0.58576(13) 0.67175(10) 0.0682(4) Uani 1 1 d . . . . .

loop_
_atom_site_aniso_label
_atom_site_aniso_U_11
_atom_site_aniso_U_22
_atom_site_aniso_U_33
_atom_site_aniso_U_23
_atom_site_aniso_U_13
_atom_site_aniso_U_12
O1W 0.0634(8) 0.0473(7) 0.0481(7) 0.0107(6) 0.0067(6) 0.0167(6)
N4 0.0333(7) 0.0399(7) 0.0405(7) 0.0135(6) 0.0127(5) 0.0010(5)
N5 0.0381(7) 0.0388(7) 0.0361(7) 0.0139(6) 0.0073(5) 0.0070(6)
O3 0.0447(7) 0.0564(8) 0.0898(11) 0.0207(7) 0.0175(7) 0.0099(6)
O2 0.0978(11) 0.0530(8) 0.0483(7) 0.0105(6) 0.0218(7) 0.0293(7)
O4 0.0516(9) 0.0742(9) 0.0861(10) 0.0433(8) 0.0119(7) 0.0059(7)
N3 0.0374(8) 0.0490(8) 0.0516(8) 0.0173(7) 0.0081(6) 0.0107(6)
N6 0.0635(10) 0.0476(8) 0.0376(8) 0.0073(6) 0.0146(7) 0.0149(7)
N2 0.0385(8) 0.0554(9) 0.0579(9) 0.0231(7) 0.0089(7) 0.0112(7)
N7 0.0829(11) 0.0453(8) 0.0385(8) 0.0064(7) 0.0178(7) 0.0227(8)
C11 0.0368(8) 0.0378(8) 0.0299(7) 0.0055(6) 0.0084(6) 0.0038(6)
C10 0.0400(9) 0.0485(10) 0.0376(8) 0.0158(7) 0.0117(7) 0.0017(7)
C15 0.0270(7) 0.0444(9) 0.0360(8) 0.0131(7) 0.0044(6) -0.0007(6)
C8 0.0328(8) 0.0397(9) 0.0413(9) 0.0075(7) 0.0113(7) 0.0041(7)
C9 0.0339(8) 0.0513(10) 0.0464(9) 0.0122(8) 0.0150(7) -0.0010(7)
C18 0.0409(9) 0.0375(9) 0.0443(9) 0.0093(7) 0.0074(7) 0.0069(7)
C7 0.0342(8) 0.0450(9) 0.0479(9) 0.0106(8) 0.0121(7) 0.0072(7)
C19 0.0569(11) 0.0400(9) 0.0476(10) 0.0084(8) 0.0118(8) 0.0137(8)
C12 0.0332(8) 0.0464(9) 0.0351(8) 0.0072(7) 0.0053(6) -0.0002(7)
C16 0.0424(9) 0.0473(10) 0.0415(9) 0.0200(8) 0.0060(7) 0.0012(7)
N1 0.0552(10) 0.0721(11) 0.0714(11) 0.0227(9) 0.0100(8) 0.0240(9)
C17 0.0505(10) 0.0368(9) 0.0520(10) 0.0157(8) 0.0056(8) 0.0077(7)
C13 0.0394(9) 0.0442(10) 0.0628(11) -0.0009(8) 0.0119(8) -0.0058(7)
N8 0.1332(18) 0.0553(10) 0.0450(9) 0.0076(8) 0.0196(10) 0.0355(11)
C21 0.0556(11) 0.0440(10) 0.0421(9) 0.0075(8) 0.0112(8) 0.0068(8)
C20 0.0546(10) 0.0454(10) 0.0437(10) 0.0087(8) 0.0134(8) 0.0107(8)
C6 0.0478(11) 0.0462(10) 0.0562(11) 0.0169(8) 0.0103(8) 0.0096(8)
C22 0.0676(12) 0.0508(11) 0.0466(10) 0.0104(8) 0.0101(9) 0.0123(9)
C5 0.0576(12) 0.0426(10) 0.0557(11) 0.0136(8) 0.0077(9) 0.0141(8)
C14 0.0502(11) 0.0816(14) 0.0374(9) 0.0038(9) 0.0003(8) 0.0068(10)
C4 0.0753(14) 0.0555(12) 0.0649(13) 0.0229(10) 0.0077(10) 0.0136(10)
C23 0.0814(15) 0.0690(14) 0.0436(11) 0.0168(10) 0.0087(10) 0.0083(11)
C26 0.0811(16) 0.0625(14) 0.0832(16) 0.0016(12) 0.0283(13) 0.0006(12)
C24 0.116(2) 0.0755(15) 0.0401(11) 0.0003(10) 0.0158(12) 0.0209(14)
C3 0.107(2) 0.0685(15) 0.0659(14) 0.0267(12) 0.0021(13) 0.0298(14)
C1 0.0627(14) 0.0888(17) 0.0906(17) 0.0195(14) 0.0037(12) 0.0333(13)
C2 0.0906(19) 0.0813(17) 0.0813(17) 0.0191(14) -0.0114(14) 0.0411(15)
C25 0.185(3) 0.0707(15) 0.0493(13) 0.0021(11) 0.0231(16) 0.0563(18)

loop_
_atom_type_symbol
_atom_type_description
_atom_type_scat_dispersion_real
_atom_type_scat_dispersion_imag
_atom_type_scat_source
C C 0.0033 0.0016 'International Tables Vol C Tables 4.2.6.8 and 6.1.1.4'
H H 0.0000 0.0000 'International Tables Vol C Tables 4.2.6.8 and 6.1.1.4'
N N 0.0061 0.0033 'International Tables Vol C Tables 4.2.6.8 and 6.1.1.4'
O O 0.0106 0.0060 'International Tables Vol C Tables 4.2.6.8 and 6.1.1.4'

loop_
_geom_angle_atom_site_label_1
_geom_angle_atom_site_label_2
_geom_angle_atom_site_label_3
_geom_angle
_geom_angle_site_symmetry_1
_geom_angle_site_symmetry_3
H1WA O1W H1WB 104.5 . .
C11 N4 H4 125.1 . .
C11 N4 C8 109.72(12) . .
C8 N4 H4 125.1 . .
C15 N5 H5 125.0 . .
C15 N5 C18 110.05(13) . .
C18 N5 H5 125.0 . .
C26 O3 H3A 109.5 . .
C7 N3 N2 116.69(14) . .
C19 N6 N7 118.11(14) . .
N3 N2 H2 120.9 . .
C6 N2 N3 118.28(14) . .
C6 N2 H2 120.9 . .
N6 N7 H7 120.8 . .
C20 N7 N6 118.30(14) . .
C20 N7 H7 120.8 . .
N4 C11 C10 107.18(13) . .
N4 C11 C12 123.42(13) . .
C10 C11 C12 129.33(14) . .
C11 C10 H10 125.9 . .
C11 C10 C9 108.13(14) . .
C9 C10 H10 125.9 . .
N5 C15 C12 122.20(13) . .
N5 C15 C16 106.92(14) . .
C16 C15 C12 130.85(14) . .
N4 C8 C7 122.94(14) . .
C9 C8 N4 107.23(14) . .
C9 C8 C7 129.81(15) . .
C10 C9 H9 126.1 . .
C8 C9 C10 107.73(14) . .
C8 C9 H9 126.1 . .
N5 C18 C19 121.87(14) . .
N5 C18 C17 107.29(14) . .
C17 C18 C19 130.80(16) . .
N3 C7 C8 121.08(15) . .
N3 C7 H7A 119.5 . .
C8 C7 H7A 119.5 . .
N6 C19 C18 119.23(15) . .
N6 C19 H19 120.4 . .
C18 C19 H19 120.4 . .
C11 C12 C13 111.20(13) . .
C11 C12 C14 108.69(13) . .
C15 C12 C11 108.61(12) . .
C15 C12 C13 110.59(13) . .
C15 C12 C14 109.16(14) . .
C13 C12 C14 108.55(14) . .
C15 C16 H16 125.9 . .
C15 C16 C17 108.25(14) . .
C17 C16 H16 125.9 . .
C5 N1 C1 116.8(2) . .
C18 C17 C16 107.49(14) . .
C18 C17 H17 126.3 . .
C16 C17 H17 126.3 . .
C12 C13 H13A 109.5 . .
C12 C13 H13B 109.5 . .
C12 C13 H13C 109.5 . .
H13A C13 H13B 109.5 . .
H13A C13 H13C 109.5 . .
H13B C13 H13C 109.5 . .
C25 N8 C21 116.35(18) . .
N8 C21 C20 116.52(15) . .
N8 C21 C22 123.33(16) . .
C22 C21 C20 120.14(16) . .
O2 C20 N7 123.18(16) . .
O2 C20 C21 121.82(15) . .
N7 C20 C21 115.00(15) . .
O4 C6 N2 123.31(16) . .
O4 C6 C5 121.75(16) . .
N2 C6 C5 114.94(16) . .
C21 C22 H22 120.7 . .
C21 C22 C23 118.57(18) . .
C23 C22 H22 120.7 . .
N1 C5 C6 116.72(16) . .
N1 C5 C4 123.91(18) . .
C4 C5 C6 119.37(18) . .
C12 C14 H14A 109.5 . .
C12 C14 H14B 109.5 . .
C12 C14 H14C 109.5 . .
H14A C14 H14B 109.5 . .
H14A C14 H14C 109.5 . .
H14B C14 H14C 109.5 . .
C5 C4 H4A 121.0 . .
C5 C4 C3 118.0(2) . .
C3 C4 H4A 121.0 . .
C22 C23 H23 120.4 . .
C24 C23 C22 119.17(19) . .
C24 C23 H23 120.4 . .
O3 C26 H26A 109.5 . .
O3 C26 H26B 109.5 . .
O3 C26 H26C 109.5 . .
H26A C26 H26B 109.5 . .
H26A C26 H26C 109.5 . .
H26B C26 H26C 109.5 . .
C23 C24 H24 120.8 . .
C23 C24 C25 118.49(19) . .
C25 C24 H24 120.8 . .
C4 C3 H3 120.6 . .
C2 C3 C4 118.9(2) . .
C2 C3 H3 120.6 . .
N1 C1 H1 118.5 . .
N1 C1 C2 123.0(2) . .
C2 C1 H1 118.5 . .
C3 C2 C1 119.4(2) . .
C3 C2 H2A 120.3 . .
C1 C2 H2A 120.3 . .
N8 C25 C24 124.1(2) . .
N8 C25 H25 118.0 . .
C24 C25 H25 118.0 . .

loop_
_geom_bond_atom_site_label_1
_geom_bond_atom_site_label_2
_geom_bond_distance
_geom_bond_site_symmetry_2
O1W H1WA 0.8499 .
O1W H1WB 0.8501 .
N4 H4 0.8600 .
N4 C11 1.3668(19) .
N4 C8 1.3751(19) .
N5 H5 0.8600 .
N5 C15 1.3662(19) .
N5 C18 1.370(2) .
O3 H3A 0.8200 .
O3 C26 1.400(3) .
O2 C20 1.226(2) .
O4 C6 1.228(2) .
N3 N2 1.3792(19) .
N3 C7 1.273(2) .
N6 N7 1.3716(19) .
N6 C19 1.277(2) .
N2 H2 0.8600 .
N2 C6 1.340(2) .
N7 H7 0.8600 .
N7 C20 1.346(2) .
C11 C10 1.369(2) .
C11 C12 1.518(2) .
C10 H10 0.9300 .
C10 C9 1.399(2) .
C15 C12 1.515(2) .
C15 C16 1.375(2) .
C8 C9 1.368(2) .
C8 C7 1.435(2) .
C9 H9 0.9300 .
C18 C19 1.433(2) .
C18 C17 1.375(2) .
C7 H7A 0.9300 .
C19 H19 0.9300 .
C12 C13 1.533(2) .
C12 C14 1.540(2) .
C16 H16 0.9300 .
C16 C17 1.398(2) .
N1 C5 1.332(2) .
N1 C1 1.339(3) .
C17 H17 0.9300 .
C13 H13A 0.9600 .
C13 H13B 0.9600 .
C13 H13C 0.9600 .
N8 C21 1.332(2) .
N8 C25 1.331(3) .
C21 C20 1.491(2) .
C21 C22 1.373(2) .
C6 C5 1.498(2) .
C22 H22 0.9300 .
C22 C23 1.377(3) .
C5 C4 1.379(3) .
C14 H14A 0.9600 .
C14 H14B 0.9600 .
C14 H14C 0.9600 .
C4 H4A 0.9300 .
C4 C3 1.383(3) .
C23 H23 0.9300 .
C23 C24 1.351(3) .
C26 H26A 0.9600 .
C26 H26B 0.9600 .
C26 H26C 0.9600 .
C24 H24 0.9300 .
C24 C25 1.374(3) .
C3 H3 0.9300 .
C3 C2 1.362(4) .
C1 H1 0.9300 .
C1 C2 1.376(4) .
C2 H2A 0.9300 .
C25 H25 0.9300 .

loop_
_geom_torsion_atom_site_label_1
_geom_torsion_atom_site_label_2
_geom_torsion_atom_site_label_3
_geom_torsion_atom_site_label_4
_geom_torsion
_geom_torsion_site_symmetry_1
_geom_torsion_site_symmetry_2
_geom_torsion_site_symmetry_3
_geom_torsion_site_symmetry_4
N4 C11 C10 C9 -0.25(18) . . . .
N4 C11 C12 C15 -97.80(17) . . . .
N4 C11 C12 C13 24.1(2) . . . .
N4 C11 C12 C14 143.55(15) . . . .
N4 C8 C9 C10 -0.18(18) . . . .
N4 C8 C7 N3 0.3(2) . . . .
N5 C15 C12 C11 73.20(17) . . . .
N5 C15 C12 C13 -49.08(19) . . . .
N5 C15 C12 C14 -168.44(14) . . . .
N5 C15 C16 C17 -0.25(18) . . . .
N5 C18 C19 N6 0.8(3) . . . .
N5 C18 C17 C16 -0.01(19) . . . .
O4 C6 C5 N1 -166.56(19) . . . .
O4 C6 C5 C4 13.5(3) . . . .
N3 N2 C6 O4 0.2(3) . . . .
N3 N2 C6 C5 180.00(15) . . . .
N6 N7 C20 O2 2.7(3) . . . .
N6 N7 C20 C21 -177.60(15) . . . .
N2 N3 C7 C8 -179.82(14) . . . .
N2 C6 C5 N1 13.6(2) . . . .
N2 C6 C5 C4 -166.33(17) . . . .
N7 N6 C19 C18 -177.33(15) . . . .
C11 N4 C8 C9 0.03(17) . . . .
C11 N4 C8 C7 -178.46(14) . . . .
C11 C10 C9 C8 0.27(19) . . . .
C10 C11 C12 C15 78.8(2) . . . .
C10 C11 C12 C13 -159.27(16) . . . .
C10 C11 C12 C14 -39.8(2) . . . .
C15 N5 C18 C19 178.03(15) . . . .
C15 N5 C18 C17 -0.15(18) . . . .
C15 C16 C17 C18 0.16(19) . . . .
C8 N4 C11 C10 0.14(17) . . . .
C8 N4 C11 C12 177.40(14) . . . .
C9 C8 C7 N3 -177.87(17) . . . .
C18 N5 C15 C12 -177.80(13) . . . .
C18 N5 C15 C16 0.25(17) . . . .
C7 N3 N2 C6 178.71(16) . . . .
C7 C8 C9 C10 178.17(16) . . . .
C19 N6 N7 C20 178.88(17) . . . .
C19 C18 C17 C16 -177.97(17) . . . .
C12 C11 C10 C9 -177.30(15) . . . .
C12 C15 C16 C17 177.56(15) . . . .
C16 C15 C12 C11 -104.33(18) . . . .
C16 C15 C12 C13 133.39(17) . . . .
C16 C15 C12 C14 14.0(2) . . . .
N1 C5 C4 C3 1.1(3) . . . .
N1 C1 C2 C3 1.3(4) . . . .
C17 C18 C19 N6 178.55(18) . . . .
N8 C21 C20 O2 178.15(19) . . . .
N8 C21 C20 N7 -1.5(3) . . . .
N8 C21 C22 C23 -1.6(3) . . . .
C21 N8 C25 C24 0.7(5) . . . .
C21 C22 C23 C24 1.2(3) . . . .
C20 C21 C22 C23 178.84(18) . . . .
C6 C5 C4 C3 -178.97(19) . . . .
C22 C21 C20 O2 -2.2(3) . . . .
C22 C21 C20 N7 178.09(17) . . . .
C22 C23 C24 C25 -0.1(4) . . . .
C5 N1 C1 C2 -0.1(3) . . . .
C5 C4 C3 C2 0.1(3) . . . .
C4 C3 C2 C1 -1.2(4) . . . .
C23 C24 C25 N8 -0.9(5) . . . .
C1 N1 C5 C6 179.01(18) . . . .
C1 N1 C5 C4 -1.0(3) . . . .
C25 N8 C21 C20 -179.8(2) . . . .
C25 N8 C21 C22 0.6(4) . . . .
